data_2204118
loop_
_publ_author_name
'Lee, Hon Man'
'Chiu, Pei Ling'

_publ_section_title
Dibromo[2,2',3,3'-tetrahydro-3,3'-bis(4-methoxybenzyl)-1,1'-methylenedi-1<i>H</i>-imidazole-\k^2^<i>C</i>^2^,<i>C</i>^2'^]palladium(II)
_journal_issue 9
_journal_name_full 'Acta Crystallographica Section E'
_journal_page_first m1276
_journal_page_last m1277
_journal_paper_doi 10.1107/S1600536804018574
_journal_volume 60
_journal_year 2004
_chemical_formula_iupac '[Pd Br2 (C23 H24 N4 O2)]'
_chemical_formula_moiety 'C23 H24 Br2 N4 O2 Pd'
_chemical_formula_sum 'C23 H24 Br2 N4 O2 Pd'
_chemical_formula_weight 654.68
_chemical_name_systematic
;
Dibromo[2,2',3,3'-tetrahydro-3,3'-bis(4-methoxylbenzyl)-1,1'-methylenedi-
1H-imidazole-\k^2^C^2^,C^2'^]palladium(II)
;
_space_group_IT_number 145
_symmetry_cell_setting trigonal
_symmetry_space_group_name_Hall 'P 32'
_symmetry_space_group_name_H-M 'P 32'
_atom_sites_solution_hydrogens geom
_atom_sites_solution_primary direct
_atom_sites_solution_secondary difmap
_cell_angle_alpha 90.00
_cell_angle_beta 90.00
_cell_angle_gamma 120.00
_cell_formula_units_Z 3
_cell_length_a 15.41(3)
_cell_length_b 15.41(3)
_cell_length_c 8.617(12)
_cell_measurement_reflns_used 3022
_cell_measurement_temperature 273(2)
_cell_measurement_theta_max 28.8
_cell_measurement_theta_min 2.6
_cell_volume 1772(5)
_computing_cell_refinement 'SAINT (Bruker, 2001)'
_computing_data_collection 'SMART (Bruker, 2001)'
_computing_data_reduction SAINT
_computing_molecular_graphics SHELXTL
_computing_publication_material SHELXTL
_computing_structure_refinement SHELXTL
_computing_structure_solution 'SHELXTL (Sheldrick, 1998)'
_diffrn_ambient_temperature 273(2)
_diffrn_measured_fraction_theta_full 0.999
_diffrn_measured_fraction_theta_max 0.999
_diffrn_measurement_device_type 'Bruker SMART 1000'
_diffrn_measurement_method \w
_diffrn_radiation_monochromator graphite
_diffrn_radiation_source 'fine-focus sealed tube'
_diffrn_radiation_type MoK\a
_diffrn_radiation_wavelength 0.71073
_diffrn_reflns_av_R_equivalents 0.0644
_diffrn_reflns_av_sigmaI/netI 0.1031
_diffrn_reflns_limit_h_max 20
_diffrn_reflns_limit_h_min -20
_diffrn_reflns_limit_k_max 20
_diffrn_reflns_limit_k_min -14
_diffrn_reflns_limit_l_max 11
_diffrn_reflns_limit_l_min -11
_diffrn_reflns_number 13263
_diffrn_reflns_theta_full 28.36
_diffrn_reflns_theta_max 28.36
_diffrn_reflns_theta_min 2.64
_diffrn_standards_decay_% 0
_diffrn_standards_interval_count 0
_diffrn_standards_interval_time 0
_diffrn_standards_number 0
_exptl_absorpt_coefficient_mu 4.195
_exptl_absorpt_correction_T_max 0.4525
_exptl_absorpt_correction_T_min 0.4008
_exptl_absorpt_correction_type multi-scan
_exptl_absorpt_process_details '(SADABS; Sheldrick, 2002)'
_exptl_crystal_colour colorless
_exptl_crystal_density_diffrn 1.840
_exptl_crystal_density_method 'not measured'
_exptl_crystal_description prism
_exptl_crystal_F_000 966
_exptl_crystal_size_max 0.23
_exptl_crystal_size_mid 0.20
_exptl_crystal_size_min 0.19
_refine_diff_density_max 1.189
_refine_diff_density_min -1.493
_refine_ls_abs_structure_details 'Flack (1983), 2914 Friedel pairs [CHECK]'
_refine_ls_abs_structure_Flack 0.029(11)
_refine_ls_extinction_method none
_refine_ls_goodness_of_fit_ref 1.015
_refine_ls_hydrogen_treatment constr
_refine_ls_matrix_type full
_refine_ls_number_parameters 283
_refine_ls_number_reflns 5870
_refine_ls_number_restraints 1
_refine_ls_restrained_S_all 1.015
_refine_ls_R_factor_all 0.0696
_refine_ls_R_factor_gt 0.0518
_refine_ls_shift/su_max 0.002
_refine_ls_shift/su_mean 0.000
_refine_ls_structure_factor_coef Fsqd
_refine_ls_weighting_details 'calc w = 1/[\s^2^(Fo^2^)+(0.0373P)^2^] where P = (Fo^2^+2Fc^2^)/3'
_refine_ls_weighting_scheme calc
_refine_ls_wR_factor_gt 0.1069
_refine_ls_wR_factor_ref 0.1131
_reflns_number_gt 4809
_reflns_number_total 5870
_reflns_threshold_expression I>2\s
_cod_data_source_file br6157.cif
_cod_data_source_block I
_cod_database_code 2204118
_cod_database_fobs_code 2204118

loop_
_symmetry_equiv_pos_as_xyz
'x, y, z'
'-y, x-y, z+2/3'
'-x+y, -x, z+1/3'

loop_
_atom_site_label
_atom_site_fract_x
_atom_site_fract_y
_atom_site_fract_z
_atom_site_U_iso_or_equiv
_atom_site_adp_type
_atom_site_calc_flag
_atom_site_refinement_flags
_atom_site_occupancy
_atom_site_type_symbol
Br1 -0.00794(6) 0.46493(6) 0.06749(8) 0.01902(16) Uani d . 1 Br
Br2 0.22881(6) 0.48733(6) -0.02795(8) 0.02409(19) Uani d . 1 Br
N1 -0.0466(5) 0.3512(5) 0.4448(7) 0.0183(13) Uani d . 1 N
N2 0.0922(5) 0.4707(5) 0.5338(7) 0.0189(14) Uani d . 1 N
N3 0.2486(4) 0.4903(5) 0.4767(7) 0.0157(12) Uani d . 1 N
N4 0.2671(5) 0.3862(5) 0.3371(6) 0.0161(13) Uani d . 1 N
O1 -0.1127(6) -0.0871(6) 0.3691(11) 0.063(2) Uani d . 1 O
O2 0.5966(4) 0.2918(4) 0.1048(6) 0.0234(12) Uani d . 1 O
Pd1 0.12109(4) 0.44651(4) 0.20684(5) 0.01489(12) Uani d . 1 Pd
C1 0.0463(5) 0.4184(5) 0.4009(7) 0.0119(14) Uani d . 1 C
C2 -0.0586(7) 0.3584(7) 0.6028(8) 0.0281(19) Uani d . 1 C
H2A -0.1162 0.3182 0.6601 0.034 Uiso calc R 1 H
C3 0.0267(6) 0.4328(6) 0.6574(8) 0.0220(17) Uani d . 1 C
H3A 0.0399 0.4552 0.7595 0.026 Uiso calc R 1 H
C4 0.1967(6) 0.5417(6) 0.5383(8) 0.0172(16) Uani d . 1 C
H4A 0.2180 0.5639 0.6439 0.021 Uiso calc R 1 H
H4B 0.2117 0.5997 0.4751 0.021 Uiso calc R 1 H
C5 0.2198(6) 0.4381(6) 0.3416(8) 0.0175(15) Uani d . 1 C
C6 0.3119(6) 0.4687(6) 0.5565(9) 0.0222(17) Uani d . 1 C
H6A 0.3405 0.4938 0.6530 0.027 Uiso calc R 1 H
C7 0.3252(6) 0.4041(7) 0.4687(10) 0.0284(19) Uani d . 1 C
H7A 0.3655 0.3767 0.4918 0.034 Uiso calc R 1 H
C8 -0.1226(6) 0.2731(6) 0.3451(9) 0.0238(17) Uani d . 1 C
H8A -0.1112 0.2968 0.2387 0.029 Uiso calc R 1 H
H8B -0.1882 0.2611 0.3758 0.029 Uiso calc R 1 H
C9 -0.1218(7) 0.1770(6) 0.3524(9) 0.0280(19) Uani d . 1 C
C10 -0.1985(7) 0.0946(7) 0.4182(9) 0.032(2) Uani d . 1 C
H10A -0.2520 0.0990 0.4591 0.038 Uiso calc R 1 H
C11 -0.2005(8) 0.0029(7) 0.4272(11) 0.039(2) Uani d . 1 C
H11A -0.2536 -0.0524 0.4746 0.047 Uiso calc R 1 H
C12 -0.1220(9) -0.0027(8) 0.3641(13) 0.043(2) Uani d . 1 C
C13 -0.0442(8) 0.0800(8) 0.2922(14) 0.050(3) Uani d . 1 C
H13A 0.0085 0.0757 0.2475 0.060 Uiso calc R 1 H
C14 -0.0455(7) 0.1685(7) 0.2876(12) 0.038(2) Uani d . 1 C
H14A 0.0069 0.2239 0.2393 0.046 Uiso calc R 1 H
C15 -0.1918(8) -0.1744(8) 0.4152(15) 0.0470(19) Uani d . 1 C
H15A -0.1744 -0.2261 0.4127 0.070 Uiso calc R 1 H
H15B -0.2473 -0.1918 0.3467 0.070 Uiso calc R 1 H
H15C -0.2101 -0.1675 0.5190 0.070 Uiso calc R 1 H
C16 0.2477(6) 0.3091(6) 0.2253(9) 0.0223(17) Uani d . 1 C
H16A 0.2237 0.3233 0.1299 0.027 Uiso calc R 1 H
H16B 0.1951 0.2454 0.2646 0.027 Uiso calc R 1 H
C17 0.3393(6) 0.3004(6) 0.1895(8) 0.0185(16) Uani d . 1 C
C18 0.3527(6) 0.2292(6) 0.2648(9) 0.0201(16) Uani d . 1 C
H18A 0.3043 0.1849 0.3338 0.024 Uiso calc R 1 H
C19 0.4382(6) 0.2236(6) 0.2376(8) 0.0203(16) Uani d . 1 C
H19A 0.4467 0.1748 0.2872 0.024 Uiso calc R 1 H
C20 0.5102(6) 0.2891(6) 0.1386(8) 0.0178(16) Uani d . 1 C
C21 0.4935(6) 0.3587(6) 0.0588(8) 0.0215(17) Uani d . 1 C
H21A 0.5401 0.4017 -0.0132 0.026 Uiso calc R 1 H
C22 0.4088(6) 0.3633(6) 0.0870(8) 0.0197(16) Uani d . 1 C
H22A 0.3986 0.4103 0.0349 0.024 Uiso calc R 1 H
C23 0.6212(8) 0.2274(8) 0.1914(14) 0.0470(19) Uani d . 1 C
H23A 0.6844 0.2366 0.1563 0.070 Uiso calc R 1 H
H23B 0.5701 0.1589 0.1761 0.070 Uiso calc R 1 H
H23C 0.6257 0.2437 0.2997 0.070 Uiso calc R 1 H

loop_
_atom_site_aniso_label
_atom_site_aniso_U_11
_atom_site_aniso_U_22
_atom_site_aniso_U_33
_atom_site_aniso_U_12
_atom_site_aniso_U_13
_atom_site_aniso_U_23
Br1 0.0210(4) 0.0267(4) 0.0102(3) 0.0125(4) 0.0011(3) 0.0027(3)
Br2 0.0229(4) 0.0414(5) 0.0092(3) 0.0170(4) 0.0027(3) 0.0017(3)
N1 0.026(4) 0.019(3) 0.009(3) 0.011(3) 0.003(3) 0.000(2)
N2 0.024(4) 0.024(4) 0.009(3) 0.012(3) 0.002(2) -0.004(2)
N3 0.022(3) 0.019(3) 0.006(2) 0.010(3) -0.001(2) -0.001(2)
N4 0.018(3) 0.025(3) 0.006(2) 0.011(3) -0.002(2) -0.002(2)
O1 0.064(6) 0.033(4) 0.096(7) 0.027(4) -0.008(5) -0.011(4)
O2 0.025(3) 0.028(3) 0.019(3) 0.014(3) 0.007(2) 0.009(2)
Pd1 0.0180(3) 0.0210(3) 0.0063(2) 0.0102(3) 0.0006(2) -0.0002(2)
C1 0.017(4) 0.012(3) 0.009(3) 0.009(3) -0.003(3) -0.003(3)
C2 0.039(5) 0.048(6) 0.006(3) 0.028(5) 0.010(3) 0.002(3)
C3 0.025(4) 0.031(5) 0.011(3) 0.014(4) 0.005(3) -0.005(3)
C4 0.026(4) 0.018(4) 0.008(3) 0.011(3) -0.001(3) -0.005(3)
C5 0.020(4) 0.023(4) 0.015(3) 0.016(3) 0.007(3) 0.007(3)
C6 0.025(4) 0.027(4) 0.010(3) 0.010(4) 0.000(3) 0.000(3)
C7 0.026(5) 0.042(5) 0.021(4) 0.020(4) -0.005(3) -0.002(4)
C8 0.029(5) 0.019(4) 0.020(4) 0.010(4) 0.001(3) 0.000(3)
C9 0.034(5) 0.026(5) 0.022(4) 0.013(4) -0.007(4) 0.003(3)
C10 0.039(5) 0.042(5) 0.013(3) 0.020(5) 0.003(4) -0.002(3)
C11 0.040(6) 0.028(5) 0.035(5) 0.006(5) 0.003(4) 0.010(4)
C12 0.048(6) 0.028(5) 0.056(6) 0.021(5) -0.009(5) -0.012(5)
C13 0.041(6) 0.039(6) 0.070(8) 0.021(5) 0.002(6) -0.016(6)
C14 0.027(5) 0.024(5) 0.054(6) 0.005(4) 0.004(4) -0.004(4)
C15 0.044(4) 0.030(4) 0.067(5) 0.018(3) -0.006(4) -0.003(4)
C16 0.029(4) 0.026(4) 0.017(4) 0.017(4) -0.002(3) -0.001(3)
C17 0.019(4) 0.020(4) 0.015(3) 0.009(3) -0.001(3) -0.011(3)
C18 0.019(4) 0.020(4) 0.020(4) 0.009(3) 0.003(3) -0.004(3)
C19 0.028(4) 0.023(4) 0.015(3) 0.017(4) 0.002(3) 0.001(3)
C20 0.020(4) 0.020(4) 0.010(3) 0.007(3) 0.002(3) 0.000(3)
C21 0.025(4) 0.022(4) 0.013(3) 0.008(3) 0.006(3) 0.003(3)
C22 0.032(4) 0.018(4) 0.010(3) 0.013(4) -0.007(3) -0.002(3)
C23 0.044(4) 0.030(4) 0.067(5) 0.018(3) -0.006(4) -0.003(4)

loop_
_atom_type_symbol
_atom_type_description
_atom_type_scat_dispersion_real
_atom_type_scat_dispersion_imag
_atom_type_scat_source
C C 0.0033 0.0016 'International Tables Vol C Tables 4.2.6.8 and 6.1.1.4'
H H 0.0000 0.0000 'International Tables Vol C Tables 4.2.6.8 and 6.1.1.4'
Br Br -0.2901 2.4595 'International Tables Vol C Tables 4.2.6.8 and 6.1.1.4'
N N 0.0061 0.0033 'International Tables Vol C Tables 4.2.6.8 and 6.1.1.4'
O O 0.0106 0.0060 'International Tables Vol C Tables 4.2.6.8 and 6.1.1.4'
Pd Pd -0.9988 1.0072 'International Tables Vol C Tables 4.2.6.8 and 6.1.1.4'

loop_
_geom_angle_atom_site_label_1
_geom_angle_atom_site_label_2
_geom_angle_atom_site_label_3
_geom_angle
C1 N1 C2 110.5(7)
C1 N1 C8 125.3(6)
C2 N1 C8 123.9(7)
C1 N2 C3 110.0(6)
C1 N2 C4 121.7(6)
C3 N2 C4 127.6(6)
C5 N3 C6 110.5(6)
C5 N3 C4 121.4(6)
C6 N3 C4 126.5(6)
C5 N4 C7 110.7(6)
C5 N4 C16 124.6(6)
C7 N4 C16 123.9(7)
C15 O1 C12 118.8(9)
C20 O2 C23 117.8(7)
C1 Pd1 C5 82.5(3)
C1 Pd1 Br1 91.3(2)
C5 Pd1 Br1 172.8(2)
C1 Pd1 Br2 175.4(2)
C5 Pd1 Br2 93.3(2)
Br1 Pd1 Br2 92.84(12)
N1 C1 N2 104.9(6)
N1 C1 Pd1 134.4(5)
N2 C1 Pd1 120.6(5)
C3 C2 N1 107.6(7)
C3 C2 H2A 126.2
N1 C2 H2A 126.2
C2 C3 N2 106.9(6)
C2 C3 H3A 126.5
N2 C3 H3A 126.5
N2 C4 N3 106.6(6)
N2 C4 H4A 110.4
N3 C4 H4A 110.4
N2 C4 H4B 110.4
N3 C4 H4B 110.4
H4A C4 H4B 108.6
N4 C5 N3 105.5(6)
N4 C5 Pd1 134.3(6)
N3 C5 Pd1 120.1(5)
C7 C6 N3 106.8(7)
C7 C6 H6A 126.6
N3 C6 H6A 126.6
C6 C7 N4 106.5(7)
C6 C7 H7A 126.7
N4 C7 H7A 126.7
N1 C8 C9 113.1(7)
N1 C8 H8A 109.0
C9 C8 H8A 109.0
N1 C8 H8B 109.0
C9 C8 H8B 109.0
H8A C8 H8B 107.8
C10 C9 C14 118.1(9)
C10 C9 C8 120.9(8)
C14 C9 C8 120.9(8)
C9 C10 C11 122.6(9)
C9 C10 H10A 118.7
C11 C10 H10A 118.7
C12 C11 C10 117.9(9)
C12 C11 H11A 121.0
C10 C11 H11A 121.0
C11 C12 O1 124.1(10)
C11 C12 C13 120.4(9)
O1 C12 C13 115.6(10)
C14 C13 C12 119.4(10)
C14 C13 H13A 120.3
C12 C13 H13A 120.3
C9 C14 C13 121.6(9)
C9 C14 H14A 119.2
C13 C14 H14A 119.2
O1 C15 H15A 109.5
O1 C15 H15B 109.5
H15A C15 H15B 109.5
O1 C15 H15C 109.5
H15A C15 H15C 109.5
H15B C15 H15C 109.5
N4 C16 C17 113.0(6)
N4 C16 H16A 109.0
C17 C16 H16A 109.0
N4 C16 H16B 109.0
C17 C16 H16B 109.0
H16A C16 H16B 107.8
C22 C17 C18 120.0(7)
C22 C17 C16 120.5(7)
C18 C17 C16 119.5(7)
C17 C18 C19 119.7(7)
C17 C18 H18A 120.1
C19 C18 H18A 120.1
C20 C19 C18 120.6(7)
C20 C19 H19A 119.7
C18 C19 H19A 119.7
O2 C20 C19 125.8(7)
O2 C20 C21 115.4(6)
C19 C20 C21 118.7(7)
C22 C21 C20 119.9(7)
C22 C21 H21A 120.0
C20 C21 H21A 120.0
C17 C22 C21 120.9(7)
C17 C22 H22A 119.5
C21 C22 H22A 119.5
O2 C23 H23A 109.5
O2 C23 H23B 109.5
H23A C23 H23B 109.5
O2 C23 H23C 109.5
H23A C23 H23C 109.5
H23B C23 H23C 109.5

loop_
_geom_bond_atom_site_label_1
_geom_bond_atom_site_label_2
_geom_bond_distance
Br1 Pd1 2.458(4)
Br2 Pd1 2.490(3)
N1 C1 1.335(10)
N1 C2 1.386(9)
N1 C8 1.466(10)
N2 C1 1.374(9)
N2 C3 1.380(9)
N2 C4 1.425(10)
N3 C5 1.357(10)
N3 C6 1.364(10)
N3 C4 1.478(10)
N4 C5 1.325(10)
N4 C7 1.385(10)
N4 C16 1.441(10)
O1 C15 1.347(13)
O1 C12 1.379(12)
O2 C20 1.344(9)
O2 C23 1.436(12)
Pd1 C1 1.953(7)
Pd1 C5 1.969(8)
C2 C3 1.326(12)
C2 H2A 0.9300
C3 H3A 0.9300
C4 H4A 0.9700
C4 H4B 0.9700
C6 C7 1.346(12)
C6 H6A 0.9300
C7 H7A 0.9300
C8 C9 1.487(12)
C8 H8A 0.9700
C8 H8B 0.9700
C9 C10 1.353(12)
C9 C14 1.367(13)
C10 C11 1.400(13)
C10 H10A 0.9300
C11 C12 1.368(15)
C11 H11A 0.9300
C12 C13 1.385(15)
C13 C14 1.374(14)
C13 H13A 0.9300
C14 H14A 0.9300
C15 H15A 0.9600
C15 H15B 0.9600
C15 H15C 0.9600
C16 C17 1.516(11)
C16 H16A 0.9700
C16 H16B 0.9700
C17 C22 1.352(11)
C17 C18 1.376(11)
C18 C19 1.383(11)
C18 H18A 0.9300
C19 C20 1.362(11)
C19 H19A 0.9300
C20 C21 1.402(11)
C21 C22 1.363(11)
C21 H21A 0.9300
C22 H22A 0.9300
C23 H23A 0.9600
C23 H23B 0.9600
C23 H23C 0.9600

loop_
_geom_hbond_atom_site_label_D
_geom_hbond_atom_site_label_H
_geom_hbond_atom_site_label_A
_geom_hbond_site_symmetry_A
_geom_hbond_distance_DH
_geom_hbond_distance_HA
_geom_hbond_distance_DA
_geom_hbond_angle_DHA
C3 H3A Br1 1_556 0.93 2.78 3.645(9) 155
C4 H4B Br2 3_565 0.97 2.78 3.751(9) 177
C23 H23B Br1 3 0.96 2.81 3.491(12) 128
C23 H23C O2 3_665 0.96 2.45 3.175(13) 133
